data_4516120
loop_
_publ_author_name
'Chen, Jianfeng'
'Tian, Jiaxin'
'Liu, Feng'
'Liu, Yong'
'Zhao, Guoqing'
'Yuan, Weicheng'
'Zhao, Baoguo'

_publ_section_title
;
 Intramolecular Umpolung Synthesis of Exocyclic \b-Amino Alcohols through
 Decarboxylative Amination.
;
_journal_issue 11
_journal_name_full 'ACS omega'
_journal_page_first 14671
_journal_page_last 14679
_journal_paper_doi 10.1021/acsomega.8b02324
_journal_volume 3
_journal_year 2018
_chemical_absolute_configuration unk
_chemical_formula_sum 'C16 H14 Cl N O2'
_chemical_formula_weight 287.73
_space_group_crystal_system orthorhombic
_space_group_IT_number 19
_space_group_name_Hall 'P 2ac 2ab'
_space_group_name_H-M_alt 'P 21 21 21'
_atom_sites_solution_hydrogens mixed
_audit_creation_method SHELXL-2013
_cell_angle_alpha 90
_cell_angle_beta 90
_cell_angle_gamma 90
_cell_formula_units_Z 4
_cell_length_a 4.6994(3)
_cell_length_b 11.1712(6)
_cell_length_c 25.7495(17)
_cell_measurement_reflns_used 3154
_cell_measurement_temperature 173(2)
_cell_measurement_theta_max 54.351
_cell_measurement_theta_min 4.826
_cell_volume 1351.80(14)
_computing_cell_refinement 'Bruker SAINT'
_computing_data_collection 'Bruker APEX2'
_computing_data_reduction 'Bruker SAINT'
_computing_molecular_graphics 'Bruker SHELXTL'
_computing_publication_material 'Bruker SHELXTL'
_computing_structure_refinement 'SHELXL-2013 (Sheldrick, 2013)'
_computing_structure_solution 'SHELXS-97 (Sheldrick 2008)'
_diffrn_ambient_temperature 173(2)
_diffrn_measured_fraction_theta_full 0.996
_diffrn_measured_fraction_theta_max 0.996
_diffrn_measurement_device_type 'Bruker APEX-II CCD'
_diffrn_measurement_method '\f and \w scans'
_diffrn_radiation_type MoK\a
_diffrn_radiation_wavelength 0.71073
_diffrn_reflns_av_R_equivalents 0.0326
_diffrn_reflns_av_unetI/netI 0.0430
_diffrn_reflns_Laue_measured_fraction_full 0.996
_diffrn_reflns_Laue_measured_fraction_max 0.996
_diffrn_reflns_limit_h_max 5
_diffrn_reflns_limit_h_min -5
_diffrn_reflns_limit_k_max 13
_diffrn_reflns_limit_k_min -12
_diffrn_reflns_limit_l_max 31
_diffrn_reflns_limit_l_min -23
_diffrn_reflns_number 6560
_diffrn_reflns_point_group_measured_fraction_full 0.995
_diffrn_reflns_point_group_measured_fraction_max 0.995
_diffrn_reflns_theta_full 25.242
_diffrn_reflns_theta_max 25.999
_diffrn_reflns_theta_min 2.414
_exptl_absorpt_coefficient_mu 0.283
_exptl_absorpt_correction_T_max 0.7456
_exptl_absorpt_correction_T_min 0.6704
_exptl_absorpt_correction_type multi-scan
_exptl_absorpt_process_details sadabs
_exptl_crystal_colour colorless
_exptl_crystal_density_diffrn 1.414
_exptl_crystal_description prismatic
_exptl_crystal_F_000 600
_exptl_crystal_size_max 0.190
_exptl_crystal_size_mid 0.100
_exptl_crystal_size_min 0.040
_refine_diff_density_max 0.407
_refine_diff_density_min -0.296
_refine_diff_density_rms 0.050
_refine_ls_abs_structure_details
; 
 Flack x determined using 889 quotients [(I+)-(I-)]/[(I+)+(I-)] 
 (Parsons and Flack (2004), Acta Cryst. A60, s61). 
;
_refine_ls_abs_structure_Flack 0.35(4)
_refine_ls_extinction_coef 0.013(3)
_refine_ls_extinction_expression Fc^*^=kFc[1+0.001xFc^2^\l^3^/sin(2\q)]^-1/4^
_refine_ls_extinction_method SHELXL
_refine_ls_goodness_of_fit_ref 1.066
_refine_ls_hydrogen_treatment mixed
_refine_ls_matrix_type full
_refine_ls_number_parameters 188
_refine_ls_number_reflns 2631
_refine_ls_number_restraints 0
_refine_ls_restrained_S_all 1.066
_refine_ls_R_factor_all 0.0436
_refine_ls_R_factor_gt 0.0381
_refine_ls_shift/su_max 0.006
_refine_ls_shift/su_mean 0.000
_refine_ls_structure_factor_coef Fsqd
_refine_ls_weighting_details 'w=1/[\s^2^(Fo^2^)+(0.0452P)^2^+0.3154P] where P=(Fo^2^+2Fc^2^)/3'
_refine_ls_weighting_scheme calc
_refine_ls_wR_factor_gt 0.0921
_refine_ls_wR_factor_ref 0.0965
_reflns_Friedel_coverage 0.669
_reflns_Friedel_fraction_full 0.994
_reflns_Friedel_fraction_max 0.993
_reflns_number_gt 2396
_reflns_number_total 2631
_reflns_threshold_expression 'I > 2\s(I)'
_cod_data_source_file ao8b02324_si_002.cif
_cod_data_source_block mo_d8v18825_0m
_cod_database_code 4516120
_shelx_space_group_comment
; 
The symmetry employed for this shelxl refinement is uniquely defined 
by the following loop, which should always be used as a source of 
symmetry information in preference to the above space-group names. 
They are only intended as comments. 
;
_shelx_estimated_absorpt_t_min 0.948
_shelx_estimated_absorpt_t_max 0.989
_shelxl_version_number 2013-4

loop_
_space_group_symop_operation_xyz
'x, y, z'
'-x+1/2, -y, z+1/2'
'-x, y+1/2, -z+1/2'
'x+1/2, -y+1/2, -z'

loop_
_atom_site_label
_atom_site_type_symbol
_atom_site_fract_x
_atom_site_fract_y
_atom_site_fract_z
_atom_site_U_iso_or_equiv
_atom_site_adp_type
_atom_site_occupancy
_atom_site_site_symmetry_order
_atom_site_calc_flag
_atom_site_refinement_flags_posn
_atom_site_refinement_flags_adp
Cl1 Cl -0.04912(19) 0.63967(7) 0.22490(3) 0.0367(3) Uani 1 1 d . .
O1 O 0.6420(5) 0.70369(18) 0.48395(8) 0.0270(5) Uani 1 1 d . .
H1 H 0.7694 0.7516 0.4744 0.040 Uiso 1 1 calc R U
O2 O 0.9263(5) 0.9002(2) 0.37930(14) 0.0599(9) Uani 1 1 d . .
N1 N 0.4934(5) 0.8185(2) 0.38822(10) 0.0221(6) Uani 1 1 d . .
H1A H 0.317(9) 0.833(3) 0.3861(15) 0.041(11) Uiso 1 1 d . .
C1 C 0.2944(7) 0.6619(3) 0.30824(12) 0.0250(7) Uani 1 1 d . .
H1B H 0.2474 0.7446 0.3071 0.030 Uiso 1 1 calc R U
C2 C 0.1862(6) 0.5843(3) 0.27137(13) 0.0258(7) Uani 1 1 d . .
C3 C 0.2570(7) 0.4647(3) 0.27107(13) 0.0302(7) Uani 1 1 d . .
H3 H 0.1851 0.4129 0.2449 0.036 Uiso 1 1 calc R U
C4 C 0.4336(7) 0.4214(3) 0.30934(12) 0.0285(7) Uani 1 1 d . .
H4 H 0.4841 0.3390 0.3092 0.034 Uiso 1 1 calc R U
C5 C 0.5404(7) 0.4954(2) 0.34843(12) 0.0230(6) Uani 1 1 d . .
C6 C 0.4716(6) 0.6182(2) 0.34679(11) 0.0213(6) Uani 1 1 d . .
C7 C 0.5974(6) 0.6965(2) 0.38880(12) 0.0208(6) Uani 1 1 d . .
H7 H 0.8072 0.7002 0.3825 0.025 Uiso 1 1 calc R U
C8 C 0.5534(6) 0.6329(2) 0.44097(11) 0.0203(6) Uani 1 1 d . .
H8 H 0.3465 0.6143 0.4450 0.024 Uiso 1 1 calc R U
C9 C 0.7170(6) 0.5165(2) 0.43860(12) 0.0219(6) Uani 1 1 d . .
C10 C 0.7135(7) 0.4514(2) 0.39201(13) 0.0231(7) Uani 1 1 d . .
C11 C 0.8723(7) 0.3454(2) 0.38919(13) 0.0282(7) Uani 1 1 d . .
H11 H 0.8722 0.3000 0.3580 0.034 Uiso 1 1 calc R U
C12 C 1.0294(8) 0.3060(3) 0.43137(13) 0.0314(8) Uani 1 1 d . .
H12 H 1.1382 0.2346 0.4288 0.038 Uiso 1 1 calc R U
C13 C 1.0282(7) 0.3698(3) 0.47689(13) 0.0324(7) Uani 1 1 d . .
H13 H 1.1340 0.3419 0.5059 0.039 Uiso 1 1 calc R U
C14 C 0.8726(7) 0.4751(3) 0.48063(13) 0.0277(7) Uani 1 1 d . .
H14 H 0.8729 0.5191 0.5122 0.033 Uiso 1 1 calc R U
C15 C 0.6678(7) 0.9117(3) 0.38216(14) 0.0272(7) Uani 1 1 d . .
C16 C 0.5321(7) 1.0331(2) 0.37843(12) 0.0269(7) Uani 1 1 d . .
H16A H 0.5557 1.0644 0.3431 0.040 Uiso 1 1 calc R U
H16B H 0.6231 1.0875 0.4032 0.040 Uiso 1 1 calc R U
H16C H 0.3288 1.0266 0.3865 0.040 Uiso 1 1 calc R U

loop_
_atom_site_aniso_label
_atom_site_aniso_U_11
_atom_site_aniso_U_22
_atom_site_aniso_U_33
_atom_site_aniso_U_23
_atom_site_aniso_U_13
_atom_site_aniso_U_12
Cl1 0.0374(5) 0.0462(5) 0.0266(4) 0.0027(4) -0.0063(4) 0.0016(4)
O1 0.0214(12) 0.0285(11) 0.0311(12) -0.0092(10) -0.0048(10) -0.0010(9)
O2 0.0160(12) 0.0285(12) 0.135(3) 0.0157(15) 0.0035(16) 0.0003(11)
N1 0.0161(13) 0.0181(11) 0.0319(14) -0.0020(10) 0.0011(12) 0.0010(11)
C1 0.0235(15) 0.0249(14) 0.0267(17) 0.0020(12) 0.0037(13) 0.0011(13)
C2 0.0250(16) 0.0318(15) 0.0207(16) 0.0023(13) -0.0002(14) -0.0011(14)
C3 0.0335(18) 0.0310(16) 0.0262(17) -0.0047(14) -0.0004(16) -0.0081(15)
C4 0.0373(18) 0.0199(13) 0.0282(17) -0.0041(12) 0.0028(16) -0.0016(15)
C5 0.0229(15) 0.0228(14) 0.0232(15) 0.0003(11) 0.0063(14) -0.0025(13)
C6 0.0206(14) 0.0209(13) 0.0223(15) -0.0015(11) 0.0043(13) -0.0034(13)
C7 0.0134(14) 0.0200(13) 0.0291(16) -0.0031(12) 0.0010(13) -0.0002(12)
C8 0.0160(14) 0.0209(13) 0.0242(15) -0.0066(12) -0.0001(13) -0.0017(13)
C9 0.0189(15) 0.0200(13) 0.0266(16) 0.0002(12) 0.0034(14) -0.0023(12)
C10 0.0226(16) 0.0182(13) 0.0285(17) 0.0005(12) 0.0032(14) -0.0015(13)
C11 0.0320(17) 0.0176(13) 0.0350(18) -0.0025(13) 0.0045(15) 0.0025(13)
C12 0.0310(18) 0.0224(14) 0.0409(19) 0.0039(13) 0.0054(16) 0.0057(15)
C13 0.0321(18) 0.0298(15) 0.0352(18) 0.0080(14) -0.0027(15) 0.0024(15)
C14 0.0307(18) 0.0249(14) 0.0275(17) 0.0017(13) 0.0000(14) 0.0010(14)
C15 0.0211(16) 0.0241(16) 0.0365(19) 0.0013(14) -0.0013(14) -0.0017(14)
C16 0.0254(16) 0.0210(14) 0.0343(18) 0.0024(13) -0.0018(15) -0.0004(14)

loop_
_atom_type_symbol
_atom_type_description
_atom_type_scat_dispersion_real
_atom_type_scat_dispersion_imag
_atom_type_scat_source
C C 0.0033 0.0016 'International Tables Vol C Tables 4.2.6.8 and 6.1.1.4'
H H 0.0000 0.0000 'International Tables Vol C Tables 4.2.6.8 and 6.1.1.4'
Cl Cl 0.1484 0.1585 'International Tables Vol C Tables 4.2.6.8 and 6.1.1.4'
N N 0.0061 0.0033 'International Tables Vol C Tables 4.2.6.8 and 6.1.1.4'
O O 0.0106 0.0060 'International Tables Vol C Tables 4.2.6.8 and 6.1.1.4'

loop_
_geom_angle_atom_site_label_1
_geom_angle_atom_site_label_2
_geom_angle_atom_site_label_3
_geom_angle
C8 O1 H1 109.5
C15 N1 C7 121.9(3)
C15 N1 H1A 116(3)
C7 N1 H1A 121(3)
C2 C1 C6 119.5(3)
C2 C1 H1B 120.2
C6 C1 H1B 120.2
C3 C2 C1 121.6(3)
C3 C2 Cl1 119.6(2)
C1 C2 Cl1 118.9(2)
C4 C3 C2 118.9(3)
C4 C3 H3 120.6
C2 C3 H3 120.6
C3 C4 C5 121.6(3)
C3 C4 H4 119.2
C5 C4 H4 119.2
C4 C5 C6 118.2(3)
C4 C5 C10 123.4(3)
C6 C5 C10 118.4(3)
C1 C6 C5 120.2(3)
C1 C6 C7 123.0(2)
C5 C6 C7 116.9(3)
N1 C7 C6 113.9(2)
N1 C7 C8 113.5(2)
C6 C7 C8 107.8(2)
N1 C7 H7 107.1
C6 C7 H7 107.1
C8 C7 H7 107.1
O1 C8 C9 111.1(2)
O1 C8 C7 112.6(2)
C9 C8 C7 107.1(2)
O1 C8 H8 108.6
C9 C8 H8 108.6
C7 C8 H8 108.6
C14 C9 C10 120.1(3)
C14 C9 C8 121.6(3)
C10 C9 C8 118.3(3)
C11 C10 C9 118.4(3)
C11 C10 C5 122.5(3)
C9 C10 C5 119.1(3)
C12 C11 C10 120.8(3)
C12 C11 H11 119.6
C10 C11 H11 119.6
C13 C12 C11 120.2(3)
C13 C12 H12 119.9
C11 C12 H12 119.9
C12 C13 C14 120.1(3)
C12 C13 H13 119.9
C14 C13 H13 119.9
C9 C14 C13 120.4(3)
C9 C14 H14 119.8
C13 C14 H14 119.8
O2 C15 N1 122.3(3)
O2 C15 C16 120.8(3)
N1 C15 C16 116.8(3)
C15 C16 H16A 109.5
C15 C16 H16B 109.5
H16A C16 H16B 109.5
C15 C16 H16C 109.5
H16A C16 H16C 109.5
H16B C16 H16C 109.5

loop_
_geom_bond_atom_site_label_1
_geom_bond_atom_site_label_2
_geom_bond_distance
Cl1 C2 1.743(3)
O1 C8 1.422(3)
O1 H1 0.8400
O2 C15 1.224(4)
N1 C15 1.334(4)
N1 C7 1.447(4)
N1 H1A 0.85(4)
C1 C2 1.382(4)
C1 C6 1.385(4)
C1 H1B 0.9500
C2 C3 1.377(4)
C3 C4 1.376(5)
C3 H3 0.9500
C4 C5 1.396(4)
C4 H4 0.9500
C5 C6 1.410(4)
C5 C10 1.470(4)
C6 C7 1.512(4)
C7 C8 1.534(4)
C7 H7 1.0000
C8 C9 1.513(4)
C8 H8 1.0000
C9 C14 1.385(4)
C9 C10 1.403(4)
C10 C11 1.402(4)
C11 C12 1.385(5)
C11 H11 0.9500
C12 C13 1.372(4)
C12 H12 0.9500
C13 C14 1.388(4)
C13 H13 0.9500
C14 H14 0.9500
C15 C16 1.502(4)
C16 H16A 0.9800
C16 H16B 0.9800
C16 H16C 0.9800

loop_
_geom_hbond_atom_site_label_D
_geom_hbond_atom_site_label_H
_geom_hbond_atom_site_label_A
_geom_hbond_distance_DH
_geom_hbond_distance_HA
_geom_hbond_distance_DA
_geom_hbond_angle_DHA
_geom_hbond_site_symmetry_A
C16 H16C O2 0.98 2.37 3.211(4) 143.7 1_455
N1 H1A O2 0.85(4) 1.99(4) 2.826(4) 169(4) 1_455
N1 H1A O2 0.85(4) 1.99(4) 2.826(4) 169(4) 1_455
C16 H16C O2 0.98 2.37 3.211(4) 143.7 1_455

loop_
_geom_torsion_atom_site_label_1
_geom_torsion_atom_site_label_2
_geom_torsion_atom_site_label_3
_geom_torsion_atom_site_label_4
_geom_torsion
C6 C1 C2 C3 -1.9(5)
C6 C1 C2 Cl1 177.2(2)
C1 C2 C3 C4 1.8(5)
Cl1 C2 C3 C4 -177.3(3)
C2 C3 C4 C5 0.4(5)
C3 C4 C5 C6 -2.4(5)
C3 C4 C5 C10 175.7(3)
C2 C1 C6 C5 -0.2(5)
C2 C1 C6 C7 -179.6(3)
C4 C5 C6 C1 2.3(4)
C10 C5 C6 C1 -175.9(3)
C4 C5 C6 C7 -178.3(3)
C10 C5 C6 C7 3.5(4)
C15 N1 C7 C6 -120.5(3)
C15 N1 C7 C8 115.6(3)
C1 C6 C7 N1 5.9(4)
C5 C6 C7 N1 -173.5(3)
C1 C6 C7 C8 132.9(3)
C5 C6 C7 C8 -46.5(3)
N1 C7 C8 O1 -47.7(3)
C6 C7 C8 O1 -174.8(2)
N1 C7 C8 C9 -170.2(2)
C6 C7 C8 C9 62.6(3)
O1 C8 C9 C14 15.4(4)
C7 C8 C9 C14 138.9(3)
O1 C8 C9 C10 -163.1(3)
C7 C8 C9 C10 -39.7(3)
C14 C9 C10 C11 -0.6(4)
C8 C9 C10 C11 178.0(3)
C14 C9 C10 C5 178.3(3)
C8 C9 C10 C5 -3.1(4)
C4 C5 C10 C11 24.1(5)
C6 C5 C10 C11 -157.8(3)
C4 C5 C10 C9 -154.8(3)
C6 C5 C10 C9 23.3(4)
C9 C10 C11 C12 -0.1(5)
C5 C10 C11 C12 -179.0(3)
C10 C11 C12 C13 0.9(5)
C11 C12 C13 C14 -0.9(5)
C10 C9 C14 C13 0.6(5)
C8 C9 C14 C13 -178.0(3)
C12 C13 C14 C9 0.2(5)
C7 N1 C15 O2 -3.7(5)
C7 N1 C15 C16 175.8(3)
